data_7709135
loop_
_publ_author_name
'M\"unster, Katharina'
'Raeder, Jan'
'Walter, Marc D.'

_publ_section_title
;
 Synthesis and characterisation of an enantiomerically pure scandium
 pentadienyl complex and its application in the polymerisation of
 rac-lactide
;
_journal_name_full 'Dalton Transactions'
_journal_paper_doi 10.1039/D1DT03920B
_journal_year 2022
_chemical_absolute_configuration ad
_chemical_formula_moiety 'C27 H52 N O Sc Si2'
_chemical_formula_sum 'C27 H52 N O Sc Si2'
_chemical_formula_weight 507.83
_chemical_melting_point 361
_chemical_properties_physical Air-sensitive,Moisture-sensitive,Oxygen-sensitive
_space_group_crystal_system orthorhombic
_space_group_IT_number 19
_space_group_name_Hall 'P 2ac 2ab'
_space_group_name_H-M_alt 'P 21 21 21'
_atom_sites_solution_hydrogens mixed
_atom_sites_solution_primary dual
_audit_creation_date 2020-08-21
_audit_creation_method
;
Olex2 1.3
(compiled 2020.07.31 svn.rc2a77460 for OlexSys, GUI svn.r6145)
;
_audit_update_record
;
2021-11-18 deposited with the CCDC.	2021-12-14 downloaded from the CCDC.
;
_cell_angle_alpha 90
_cell_angle_beta 90
_cell_angle_gamma 90
_cell_formula_units_Z 4
_cell_length_a 10.2101(2)
_cell_length_b 13.2214(2)
_cell_length_c 22.7451(4)
_cell_measurement_reflns_used 12648
_cell_measurement_temperature 100.00(10)
_cell_measurement_theta_max 76.9510
_cell_measurement_theta_min 3.9260
_cell_volume 3070.40(9)
_computing_cell_refinement 'CrysAlisPro 1.171.40.68a (Rigaku OD, 2019)'
_computing_data_collection 'CrysAlisPro 1.171.40.68a (Rigaku OD, 2019)'
_computing_data_reduction 'CrysAlisPro 1.171.40.68a (Rigaku OD, 2019)'
_computing_molecular_graphics 'Olex2 1.3 (Dolomanov et al., 2009)'
_computing_publication_material 'Olex2 1.3 (Dolomanov et al., 2009)'
_computing_structure_refinement 'SHELXL 2018/3 (Sheldrick, 2015)'
_computing_structure_solution 'SHELXT 2018/2 (Sheldrick, 2018)'
_diffrn_ambient_environment N~2~
_diffrn_ambient_temperature 100.00(10)
_diffrn_detector 'Hybrid Pixel Array Detector'
_diffrn_detector_area_resol_mean 10.0000
_diffrn_detector_type HyPix
_diffrn_measured_fraction_theta_full 1.000
_diffrn_measured_fraction_theta_max 0.982
_diffrn_measurement_details
;
List of Runs (angles in degrees, time in seconds):

  # Type    Start    End  Width  t~exp~   \w     \q     \k     \f   Frames
#--------------------------------------------------------------------------
  1  \w     27.00 119.00   0.50    1.50    --   48.41  80.00  70.00  184
  2  \w     98.00 178.00   0.50    6.00    --  105.75  30.00   0.00  160
  3  \w     84.00 178.00   0.50    6.00    --  105.75  80.00  70.00  188
  4  \w     92.00 178.00   0.50    6.00    --  105.75  61.00  30.00  172
  5  \w     74.00 119.00   0.50    1.50    --   48.41 125.00 -90.00   90
  6  \w     41.00 120.00   0.50    1.50    --   48.41  38.00-150.00  158
  7  \w     34.00 128.00   0.50    6.00    --  105.75 -80.00 -53.00  188
  8  \w     28.00 119.00   0.50    1.50    --   48.41  77.00-150.00  182
  9  \w     28.00 119.00   0.50    1.50    --   48.41  77.00 -60.00  182
 10  \w    -70.00  24.00   0.50    1.50    --  -48.41  80.00  70.00  188
 11  \w    -73.00 -34.00   0.50    6.00    -- -105.75  61.00-150.00   78
 12  \w   -107.00 -34.00   0.50    6.00    -- -105.75  77.00 -90.00  146
 13  \w   -128.00 -34.00   0.50    6.00    -- -105.75  80.00  70.00  188
 14  \w    -73.00 -34.00   0.50    6.00    -- -105.75  61.00 150.00   78
 15  \w   -177.00 -84.00   0.50    6.00    -- -105.75 -80.00 -53.00  186
 16  \w   -177.00 -97.00   0.50    6.00    -- -105.75 -30.00 120.00  160
 17  \w   -177.00 -85.00   0.50    6.00    -- -105.75 -77.00  30.00  184
 18  \w   -177.00 -91.00   0.50    6.00    -- -105.75 -61.00 -30.00  172
 19  \w   -177.00 -96.00   0.50    6.00    -- -105.75 -45.00-180.00  162
 20  \w   -177.00 -97.00   0.50    6.00    -- -105.75 -30.00-150.00  160
;
_diffrn_measurement_device 'four-circle diffractometer'
_diffrn_measurement_device_type 'XtaLAB Synergy, Single source at home/near, HyPix'
_diffrn_measurement_method '\w scans'
_diffrn_orient_matrix_type 'CrysAlisPro convention (1999,Acta A55,543-557)'
_diffrn_orient_matrix_UB_11 0.0767281000
_diffrn_orient_matrix_UB_12 0.0187868000
_diffrn_orient_matrix_UB_13 0.0572832000
_diffrn_orient_matrix_UB_21 0.0129369000
_diffrn_orient_matrix_UB_22 -0.1149751000
_diffrn_orient_matrix_UB_23 0.0090833000
_diffrn_orient_matrix_UB_31 0.1292512000
_diffrn_orient_matrix_UB_32 0.0004267000
_diffrn_orient_matrix_UB_33 -0.0350191000
_diffrn_radiation_monochromator mirror
_diffrn_radiation_probe x-ray
_diffrn_radiation_type 'Cu K\a'
_diffrn_radiation_wavelength 1.54184
_diffrn_reflns_av_R_equivalents 0.0575
_diffrn_reflns_av_unetI/netI 0.0375
_diffrn_reflns_Laue_measured_fraction_full 1.000
_diffrn_reflns_Laue_measured_fraction_max 0.982
_diffrn_reflns_limit_h_max 12
_diffrn_reflns_limit_h_min -12
_diffrn_reflns_limit_k_max 16
_diffrn_reflns_limit_k_min -16
_diffrn_reflns_limit_l_max 28
_diffrn_reflns_limit_l_min -28
_diffrn_reflns_number 35213
_diffrn_reflns_point_group_measured_fraction_full 0.998
_diffrn_reflns_point_group_measured_fraction_max 0.965
_diffrn_reflns_theta_full 67.684
_diffrn_reflns_theta_max 77.593
_diffrn_reflns_theta_min 3.867
_diffrn_source 'micro-focus sealed X-ray tube'
_diffrn_source_type 'PhotonJet (Cu) X-ray Source'
_exptl_absorpt_coefficient_mu 2.915
_exptl_absorpt_correction_T_max 1.00000
_exptl_absorpt_correction_T_min 0.67376
_exptl_absorpt_correction_type multi-scan
_exptl_absorpt_process_details
;
CrysAlisPro 1.171.40.68a (Rigaku Oxford Diffraction, 2019)
Empirical absorption correction using spherical harmonics,
 implemented in SCALE3 ABSPACK scaling algorithm.
;
_exptl_crystal_colour yellow
_exptl_crystal_colour_primary yellow
_exptl_crystal_density_diffrn 1.099
_exptl_crystal_description irregular
_exptl_crystal_F_000 1112
_exptl_crystal_recrystallization_method 'Re-crystallisation from solvent: n-hexane'
_exptl_crystal_size_max 0.189
_exptl_crystal_size_mid 0.153
_exptl_crystal_size_min 0.091
_refine_diff_density_max 0.476
_refine_diff_density_min -0.416
_refine_diff_density_rms 0.051
_refine_ls_abs_structure_details
;
 Flack x determined using 2393 quotients [(I+)-(I-)]/[(I+)+(I-)]
 (Parsons, Flack and Wagner, Acta Cryst. B69 (2013) 249-259).
;
_refine_ls_abs_structure_Flack -0.006(4)
_refine_ls_extinction_method none
_refine_ls_goodness_of_fit_ref 1.066
_refine_ls_hydrogen_treatment mixed
_refine_ls_matrix_type full
_refine_ls_number_parameters 315
_refine_ls_number_reflns 6316
_refine_ls_number_restraints 0
_refine_ls_restrained_S_all 1.066
_refine_ls_R_factor_all 0.0401
_refine_ls_R_factor_gt 0.0368
_refine_ls_shift/su_max 0.000
_refine_ls_shift/su_mean 0.000
_refine_ls_structure_factor_coef Fsqd
_refine_ls_weighting_details 'w=1/[\s^2^(Fo^2^)+(0.0532P)^2^+0.8099P] where P=(Fo^2^+2Fc^2^)/3'
_refine_ls_weighting_scheme calc
_refine_ls_wR_factor_gt 0.0945
_refine_ls_wR_factor_ref 0.0963
_reflns_Friedel_coverage 0.750
_reflns_Friedel_fraction_full 0.996
_reflns_Friedel_fraction_max 0.944
_reflns_number_gt 5893
_reflns_number_total 6316
_reflns_threshold_expression 'I > 2\s(I)'
_cod_data_source_file d1dt03920b2.cif
_cod_data_source_block km36ra
_cod_database_code 7709135
_shelx_shelxl_version_number 2018/3
_chemical_oxdiff_formula 'C27 H52 N1 O1 Si2 Sc1'
_chemical_oxdiff_usercomment 'n-Hexane, -30 degC'
_shelx_space_group_comment
;
The symmetry employed for this shelxl refinement is uniquely defined
by the following loop, which should always be used as a source of
symmetry information in preference to the above space-group names.
They are only intended as comments.
;
_reflns_odcompleteness_completeness 99.72
_reflns_odcompleteness_iscentric 1
_reflns_odcompleteness_theta 74.33
_olex2_refinement_description
;
1. Fixed Uiso
 At 1.2 times of:
  All C(H) groups, All C(H,H) groups
 At 1.5 times of:
  All C(H,H,H) groups
2.a Ternary CH refined with riding coordinates:
 C3(H3), C9(H9), C7(H7)
2.b Secondary CH2 refined with riding coordinates:
 C20(H20A,H20B), C23(H23A,H23B), C6(H6A,H6B), C8(H8A,H8B), C13(H13A,H13B),
 C21(H21A,H21B), C22(H22A,H22B)
2.c Aromatic/amide H refined with riding coordinates:
 C5(H5)
2.d Idealised Me refined as rotating group:
 C19(H19A,H19B,H19C), C12(H12A,H12B,H12C), C17(H17A,H17B,H17C), C25(H25A,H25B,
 H25C), C18(H18A,H18B,H18C), C27(H27A,H27B,H27C), C11(H11A,H11B,H11C), C14(H14A,
 H14B,H14C), C26(H26A,H26B,H26C), C15(H15A,H15B,H15C)
;
_olex2_submission_special_instructions 'No special instructions were received'
_oxdiff_exptl_absorpt_empirical_details
;
Empirical correction (ABSPACK) includes:
- Absorption correction using spherical harmonics
- Frame scaling
;
_oxdiff_exptl_absorpt_empirical_full_max 1.505
_oxdiff_exptl_absorpt_empirical_full_min 0.722

loop_
_space_group_symop_operation_xyz
'x, y, z'
'-x+1/2, -y, z+1/2'
'-x, y+1/2, -z+1/2'
'x+1/2, -y+1/2, -z'

loop_
_atom_site_label
_atom_site_type_symbol
_atom_site_fract_x
_atom_site_fract_y
_atom_site_fract_z
_atom_site_U_iso_or_equiv
_atom_site_adp_type
_atom_site_occupancy
_atom_site_site_symmetry_order
_atom_site_calc_flag
_atom_site_refinement_flags_posn
_atom_site_refinement_flags_adp
_atom_site_refinement_flags_occupancy
_atom_site_disorder_assembly
_atom_site_disorder_group
Sc1 Sc 0.69780(5) 0.45626(4) 0.34197(2) 0.02193(13) Uani 1 1 d . . . . .
Si2 Si 0.83056(8) 0.44225(6) 0.19348(3) 0.02966(18) Uani 1 1 d . . . . .
Si1 Si 0.82444(10) 0.28093(6) 0.41919(4) 0.0385(2) Uani 1 1 d . . . . .
O1 O 0.49237(18) 0.49464(15) 0.35444(9) 0.0239(4) Uani 1 1 d . . . . .
N1 N 0.7001(2) 0.30745(17) 0.37040(10) 0.0243(5) Uani 1 1 d . . . . .
C20 C 0.4246(3) 0.4798(2) 0.41032(13) 0.0287(6) Uani 1 1 d . . . . .
H20A H 0.433472 0.538908 0.435250 0.034 Uiso 1 1 calc R U . . .
H20B H 0.459222 0.421417 0.430982 0.034 Uiso 1 1 calc R U . . .
C16 C 0.6157(3) 0.2239(2) 0.34819(13) 0.0268(6) Uani 1 1 d . . . . .
C19 C 0.5417(3) 0.2596(2) 0.29363(14) 0.0308(6) Uani 1 1 d . . . . .
H19A H 0.488267 0.316873 0.303570 0.046 Uiso 1 1 calc R U . . .
H19B H 0.487002 0.205853 0.279374 0.046 Uiso 1 1 calc R U . . .
H19C H 0.603179 0.278514 0.263665 0.046 Uiso 1 1 calc R U . . .
C3 C 0.7518(3) 0.5593(2) 0.43055(13) 0.0257(5) Uani 1 1 d . . . . .
H3 H 0.702047 0.542292 0.466048 0.031 Uiso 1 1 calc R U . . .
C4 C 0.7129(3) 0.6529(2) 0.40176(13) 0.0265(6) Uani 1 1 d . . . . .
C23 C 0.3978(3) 0.5228(2) 0.30923(13) 0.0289(6) Uani 1 1 d . . . . .
H23A H 0.391691 0.470578 0.279389 0.035 Uiso 1 1 calc R U . . .
H23B H 0.422727 0.585893 0.290569 0.035 Uiso 1 1 calc R U . . .
C24 C 0.6999(3) 0.4840(2) 0.24419(12) 0.0271(6) Uani 1 1 d . . . . .
C9 C 0.6103(3) 0.7149(2) 0.43427(14) 0.0311(6) Uani 1 1 d . . . . .
H9 H 0.575349 0.684366 0.470264 0.037 Uiso 1 1 calc R U . . .
C5 C 0.7547(3) 0.6938(2) 0.35039(14) 0.0319(6) Uani 1 1 d . . . . .
H5 H 0.813813 0.659035 0.326716 0.038 Uiso 1 1 calc R U . . .
C6 C 0.7038(4) 0.7969(2) 0.33197(15) 0.0400(8) Uani 1 1 d . . . . .
H6A H 0.776738 0.843593 0.328680 0.048 Uiso 1 1 calc R U . . .
H6B H 0.662897 0.791559 0.293599 0.048 Uiso 1 1 calc R U . . .
C12 C 0.8013(4) 0.8482(3) 0.45239(17) 0.0414(8) Uani 1 1 d . . . . .
H12A H 0.820937 0.829902 0.492264 0.062 Uiso 1 1 calc R U . . .
H12B H 0.819320 0.918808 0.446666 0.062 Uiso 1 1 calc R U . . .
H12C H 0.854392 0.808921 0.426112 0.062 Uiso 1 1 calc R U . . .
C2 C 0.8576(3) 0.4953(2) 0.41823(13) 0.0282(6) Uani 1 1 d . . . . .
C17 C 0.5124(4) 0.1934(3) 0.39375(16) 0.0422(8) Uani 1 1 d . . . . .
H17A H 0.555013 0.174825 0.429805 0.063 Uiso 1 1 calc R U . . .
H17B H 0.463082 0.136842 0.379209 0.063 Uiso 1 1 calc R U . . .
H17C H 0.454518 0.249267 0.400772 0.063 Uiso 1 1 calc R U . . .
C10 C 0.6567(3) 0.8276(2) 0.43986(16) 0.0374(7) Uani 1 1 d . . . . .
C25 C 0.9934(3) 0.4952(3) 0.21454(16) 0.0402(8) Uani 1 1 d . . . . .
H25A H 0.984303 0.565805 0.223574 0.060 Uiso 1 1 calc R U . . .
H25B H 1.053612 0.487117 0.182460 0.060 Uiso 1 1 calc R U . . .
H25C H 1.026077 0.460010 0.248410 0.060 Uiso 1 1 calc R U . . .
C18 C 0.6953(3) 0.1299(2) 0.33065(13) 0.0324(6) Uani 1 1 d . . . . .
H18A H 0.762328 0.148934 0.303190 0.049 Uiso 1 1 calc R U . . .
H18B H 0.638294 0.081017 0.312773 0.049 Uiso 1 1 calc R U . . .
H18C H 0.735014 0.101000 0.365027 0.049 Uiso 1 1 calc R U . . .
C8 C 0.5064(3) 0.7536(3) 0.38952(18) 0.0393(8) Uani 1 1 d . . . . .
H8A H 0.489639 0.707720 0.357082 0.047 Uiso 1 1 calc R U . . .
H8B H 0.425470 0.776935 0.407293 0.047 Uiso 1 1 calc R U . . .
C13 C 0.8721(3) 0.4034(2) 0.45687(15) 0.0362(7) Uani 1 1 d . . . . .
H13A H 0.818067 0.412133 0.491578 0.043 Uiso 1 1 calc R U . . .
H13B H 0.962480 0.398540 0.469700 0.043 Uiso 1 1 calc R U . . .
C1 C 0.9269(3) 0.4963(3) 0.36549(15) 0.0335(7) Uani 1 1 d . . . . .
C7 C 0.6054(4) 0.8384(2) 0.37550(18) 0.0426(9) Uani 1 1 d . . . . .
H7 H 0.567269 0.904215 0.365456 0.051 Uiso 1 1 calc R U . . .
C21 C 0.2833(3) 0.4631(3) 0.39330(16) 0.0423(8) Uani 1 1 d . . . . .
H21A H 0.224337 0.481274 0.425052 0.051 Uiso 1 1 calc R U . . .
H21B H 0.267444 0.393488 0.381912 0.051 Uiso 1 1 calc R U . . .
C27 C 0.7983(4) 0.4802(3) 0.11471(15) 0.0448(8) Uani 1 1 d . . . . .
H27A H 0.716636 0.451642 0.101967 0.067 Uiso 1 1 calc R U . . .
H27B H 0.867812 0.455611 0.090137 0.067 Uiso 1 1 calc R U . . .
H27C H 0.794061 0.552569 0.112001 0.067 Uiso 1 1 calc R U . . .
C22 C 0.2690(3) 0.5342(3) 0.34158(18) 0.0477(9) Uani 1 1 d . . . . .
H22A H 0.256229 0.603305 0.354664 0.057 Uiso 1 1 calc R U . . .
H22B H 0.195917 0.514583 0.316830 0.057 Uiso 1 1 calc R U . . .
C11 C 0.5736(4) 0.8865(3) 0.4837(2) 0.0544(11) Uani 1 1 d . . . . .
H11A H 0.482665 0.872060 0.477005 0.082 Uiso 1 1 calc R U . . .
H11B H 0.588824 0.957675 0.478681 0.082 Uiso 1 1 calc R U . . .
H11C H 0.596921 0.867017 0.522954 0.082 Uiso 1 1 calc R U . . .
C14 C 0.7838(7) 0.1935(3) 0.4811(2) 0.0788(19) Uani 1 1 d . . . . .
H14A H 0.712996 0.221238 0.503650 0.118 Uiso 1 1 calc R U . . .
H14B H 0.859232 0.185293 0.505823 0.118 Uiso 1 1 calc R U . . .
H14C H 0.758343 0.128873 0.465527 0.118 Uiso 1 1 calc R U . . .
C26 C 0.8497(4) 0.3009(3) 0.19344(19) 0.0493(9) Uani 1 1 d . . . . .
H26A H 0.869524 0.278109 0.232517 0.074 Uiso 1 1 calc R U . . .
H26B H 0.919681 0.282214 0.167419 0.074 Uiso 1 1 calc R U . . .
H26C H 0.769690 0.270089 0.180360 0.074 Uiso 1 1 calc R U . . .
C15 C 0.9769(4) 0.2283(4) 0.3838(3) 0.0733(17) Uani 1 1 d . . . . .
H15A H 0.967474 0.156641 0.378675 0.110 Uiso 1 1 calc R U . . .
H15B H 1.051104 0.241834 0.408487 0.110 Uiso 1 1 calc R U . . .
H15C H 0.989698 0.259792 0.346183 0.110 Uiso 1 1 calc R U . . .
H1A H 0.944(4) 0.556(3) 0.3433(17) 0.034(9) Uiso 1 1 d . . . . .
H1B H 0.986(4) 0.446(3) 0.3573(17) 0.037(10) Uiso 1 1 d . . . . .
H24A H 0.697(5) 0.561(4) 0.241(2) 0.062(13) Uiso 1 1 d . . . . .
H24B H 0.618(4) 0.455(3) 0.2295(18) 0.052(12) Uiso 1 1 d . . . . .

loop_
_atom_site_aniso_label
_atom_site_aniso_U_11
_atom_site_aniso_U_22
_atom_site_aniso_U_33
_atom_site_aniso_U_23
_atom_site_aniso_U_13
_atom_site_aniso_U_12
Sc1 0.0149(2) 0.0280(2) 0.0229(2) 0.0012(2) -0.00106(19) -0.00093(19)
Si2 0.0238(4) 0.0367(4) 0.0285(4) 0.0016(3) 0.0046(3) -0.0035(3)
Si1 0.0434(5) 0.0272(4) 0.0448(5) -0.0049(3) -0.0233(4) 0.0070(4)
O1 0.0136(9) 0.0328(10) 0.0254(10) 0.0053(8) -0.0004(7) 0.0018(7)
N1 0.0238(11) 0.0244(10) 0.0246(11) -0.0016(9) -0.0021(10) -0.0005(10)
C20 0.0223(14) 0.0387(16) 0.0252(13) 0.0014(12) 0.0046(11) -0.0008(12)
C16 0.0254(14) 0.0265(13) 0.0285(14) -0.0027(12) -0.0003(12) -0.0022(11)
C19 0.0268(15) 0.0304(14) 0.0353(16) -0.0034(12) -0.0038(12) -0.0030(12)
C3 0.0221(12) 0.0268(14) 0.0283(13) -0.0002(11) -0.0024(11) -0.0011(11)
C4 0.0218(14) 0.0271(13) 0.0305(14) -0.0022(11) -0.0039(11) -0.0016(11)
C23 0.0199(13) 0.0372(16) 0.0296(14) 0.0076(12) -0.0067(11) -0.0001(11)
C24 0.0242(14) 0.0348(15) 0.0222(12) 0.0040(11) -0.0010(11) -0.0020(12)
C9 0.0222(14) 0.0297(14) 0.0413(17) -0.0015(13) -0.0026(12) 0.0019(11)
C5 0.0293(14) 0.0324(14) 0.0341(16) 0.0012(13) -0.0040(13) -0.0049(12)
C6 0.0464(19) 0.0326(15) 0.0411(17) 0.0099(13) -0.0115(16) -0.0088(15)
C12 0.0332(17) 0.0360(16) 0.055(2) -0.0120(15) -0.0103(17) -0.0040(14)
C2 0.0211(14) 0.0300(14) 0.0336(14) -0.0057(12) -0.0090(12) -0.0017(11)
C17 0.047(2) 0.0402(18) 0.0394(18) -0.0017(15) 0.0158(16) -0.0097(16)
C10 0.0294(16) 0.0280(14) 0.055(2) -0.0085(14) -0.0072(15) 0.0023(12)
C25 0.0286(17) 0.052(2) 0.0397(17) 0.0042(15) 0.0067(14) -0.0039(15)
C18 0.0328(16) 0.0294(13) 0.0350(15) -0.0048(12) -0.0059(13) 0.0039(13)
C8 0.0269(16) 0.0309(15) 0.060(2) -0.0007(15) -0.0134(16) 0.0016(13)
C13 0.0370(18) 0.0318(16) 0.0396(17) -0.0041(13) -0.0176(15) 0.0044(13)
C1 0.0195(14) 0.0392(16) 0.0417(17) -0.0077(14) -0.0018(13) 0.0028(13)
C7 0.0355(18) 0.0281(15) 0.064(2) 0.0055(15) -0.0182(17) -0.0002(13)
C21 0.0214(15) 0.060(2) 0.0455(18) 0.0092(17) 0.0026(13) 0.0004(15)
C27 0.0367(18) 0.065(2) 0.0329(16) 0.0003(16) 0.0044(15) -0.0068(17)
C22 0.0199(15) 0.065(2) 0.058(2) 0.023(2) 0.0013(15) 0.0056(14)
C11 0.044(2) 0.0397(19) 0.080(3) -0.021(2) 0.000(2) 0.0093(17)
C14 0.143(5) 0.0360(19) 0.057(2) 0.0106(18) -0.058(3) -0.014(3)
C26 0.046(2) 0.0433(19) 0.059(2) 0.0010(18) 0.0183(19) 0.0005(16)
C15 0.040(2) 0.058(3) 0.122(4) -0.044(3) -0.037(3) 0.021(2)

loop_
_atom_type_symbol
_atom_type_description
_atom_type_scat_dispersion_real
_atom_type_scat_dispersion_imag
_atom_type_scat_source
C C 0.0181 0.0091 'International Tables Vol C Tables 4.2.6.8 and 6.1.1.4'
H H 0.0000 0.0000 'International Tables Vol C Tables 4.2.6.8 and 6.1.1.4'
N N 0.0311 0.0180 'International Tables Vol C Tables 4.2.6.8 and 6.1.1.4'
O O 0.0492 0.0322 'International Tables Vol C Tables 4.2.6.8 and 6.1.1.4'
Sc Sc 0.3119 1.5331 'International Tables Vol C Tables 4.2.6.8 and 6.1.1.4'
Si Si 0.2541 0.3302 'International Tables Vol C Tables 4.2.6.8 and 6.1.1.4'

loop_
_exptl_crystal_face_index_h
_exptl_crystal_face_index_k
_exptl_crystal_face_index_l
_exptl_crystal_face_perp_dist
2 -8 4 0.0374
-4 -4 9 0.0822
-4 -3 -10 0.0395
6 0 -6 0.0755
-3 2 13 0.1222
4 -1 -11 0.0591
3 3 11 0.0722
0 7 7 0.0929
-5 -5 2 0.0662
-3 1 -13 0.0595
1 -1 14 0.0797
3 -6 8 0.0450
-3 6 -8 0.0447
-6 4 -1 0.0772

loop_
_geom_angle_atom_site_label_1
_geom_angle_atom_site_label_2
_geom_angle_atom_site_label_3
_geom_angle
_geom_angle_site_symmetry_1
_geom_angle_site_symmetry_3
_geom_angle_publ_flag
O1 Sc1 C3 88.87(9) . . ?
O1 Sc1 C24 95.74(10) . . ?
O1 Sc1 C2 120.19(9) . . ?
O1 Sc1 C1 147.00(9) . . ?
N1 Sc1 O1 101.06(9) . . ?
N1 Sc1 C3 105.33(9) . . ?
N1 Sc1 C24 117.54(10) . . ?
N1 Sc1 C2 88.37(10) . . ?
N1 Sc1 C1 97.24(11) . . ?
C24 Sc1 C3 134.92(10) . . ?
C24 Sc1 C2 131.41(11) . . ?
C24 Sc1 C1 99.82(12) . . ?
C2 Sc1 C3 32.98(10) . . ?
C2 Sc1 C1 33.08(11) . . ?
C1 Sc1 C3 59.74(10) . . ?
C24 Si2 C25 111.76(15) . . ?
C24 Si2 C27 112.76(16) . . ?
C24 Si2 C26 111.86(15) . . ?
C25 Si2 C27 107.40(17) . . ?
C25 Si2 C26 106.30(18) . . ?
C26 Si2 C27 106.36(19) . . ?
N1 Si1 C13 107.85(13) . . ?
N1 Si1 C14 116.6(2) . . ?
N1 Si1 C15 114.10(19) . . ?
C14 Si1 C13 104.20(17) . . ?
C14 Si1 C15 106.1(3) . . ?
C15 Si1 C13 107.23(18) . . ?
C20 O1 Sc1 122.59(16) . . ?
C23 O1 Sc1 127.24(17) . . ?
C23 O1 C20 109.5(2) . . ?
Si1 N1 Sc1 113.77(12) . . ?
C16 N1 Sc1 126.30(18) . . ?
C16 N1 Si1 119.62(18) . . ?
O1 C20 H20A 110.9 . . ?
O1 C20 H20B 110.9 . . ?
O1 C20 C21 104.4(2) . . ?
H20A C20 H20B 108.9 . . ?
C21 C20 H20A 110.9 . . ?
C21 C20 H20B 110.9 . . ?
N1 C16 C19 109.4(2) . . ?
N1 C16 C17 111.4(2) . . ?
N1 C16 C18 112.4(2) . . ?
C19 C16 C17 106.9(3) . . ?
C19 C16 C18 107.5(2) . . ?
C17 C16 C18 109.0(3) . . ?
C16 C19 H19A 109.5 . . ?
C16 C19 H19B 109.5 . . ?
C16 C19 H19C 109.5 . . ?
H19A C19 H19B 109.5 . . ?
H19A C19 H19C 109.5 . . ?
H19B C19 H19C 109.5 . . ?
Sc1 C3 H3 115.2 . . ?
C4 C3 Sc1 92.33(17) . . ?
C4 C3 H3 115.2 . . ?
C2 C3 Sc1 71.25(16) . . ?
C2 C3 H3 115.2 . . ?
C2 C3 C4 129.3(3) . . ?
C3 C4 C9 115.3(3) . . ?
C5 C4 C3 129.9(3) . . ?
C5 C4 C9 114.8(3) . . ?
O1 C23 H23A 110.8 . . ?
O1 C23 H23B 110.8 . . ?
O1 C23 C22 104.9(2) . . ?
H23A C23 H23B 108.8 . . ?
C22 C23 H23A 110.8 . . ?
C22 C23 H23B 110.8 . . ?
Sc1 C24 H24A 103(3) . . ?
Sc1 C24 H24B 105(2) . . ?
Si2 C24 Sc1 125.06(15) . . ?
Si2 C24 H24A 106(3) . . ?
Si2 C24 H24B 107(2) . . ?
H24A C24 H24B 110(4) . . ?
C4 C9 H9 115.7 . . ?
C4 C9 C10 110.1(3) . . ?
C4 C9 C8 109.2(3) . . ?
C10 C9 H9 115.7 . . ?
C8 C9 H9 115.7 . . ?
C8 C9 C10 87.0(2) . . ?
C4 C5 H5 120.4 . . ?
C4 C5 C6 119.2(3) . . ?
C6 C5 H5 120.4 . . ?
C5 C6 H6A 109.2 . . ?
C5 C6 H6B 109.2 . . ?
H6A C6 H6B 107.9 . . ?
C7 C6 C5 111.9(3) . . ?
C7 C6 H6A 109.2 . . ?
C7 C6 H6B 109.2 . . ?
H12A C12 H12B 109.5 . . ?
H12A C12 H12C 109.5 . . ?
H12B C12 H12C 109.5 . . ?
C10 C12 H12A 109.5 . . ?
C10 C12 H12B 109.5 . . ?
C10 C12 H12C 109.5 . . ?
C3 C2 Sc1 75.77(17) . . ?
C3 C2 C13 116.5(3) . . ?
C13 C2 Sc1 108.07(19) . . ?
C1 C2 Sc1 74.28(18) . . ?
C1 C2 C3 123.9(3) . . ?
C1 C2 C13 117.4(3) . . ?
C16 C17 H17A 109.5 . . ?
C16 C17 H17B 109.5 . . ?
C16 C17 H17C 109.5 . . ?
H17A C17 H17B 109.5 . . ?
H17A C17 H17C 109.5 . . ?
H17B C17 H17C 109.5 . . ?
C12 C10 C9 118.4(3) . . ?
C12 C10 C7 118.9(3) . . ?
C7 C10 C9 84.8(2) . . ?
C11 C10 C9 111.7(3) . . ?
C11 C10 C12 109.0(3) . . ?
C11 C10 C7 112.3(3) . . ?
Si2 C25 H25A 109.5 . . ?
Si2 C25 H25B 109.5 . . ?
Si2 C25 H25C 109.5 . . ?
H25A C25 H25B 109.5 . . ?
H25A C25 H25C 109.5 . . ?
H25B C25 H25C 109.5 . . ?
C16 C18 H18A 109.5 . . ?
C16 C18 H18B 109.5 . . ?
C16 C18 H18C 109.5 . . ?
H18A C18 H18B 109.5 . . ?
H18A C18 H18C 109.5 . . ?
H18B C18 H18C 109.5 . . ?
C9 C8 H8A 114.3 . . ?
C9 C8 H8B 114.3 . . ?
H8A C8 H8B 111.5 . . ?
C7 C8 C9 85.8(2) . . ?
C7 C8 H8A 114.3 . . ?
C7 C8 H8B 114.3 . . ?
Si1 C13 H13A 108.9 . . ?
Si1 C13 H13B 108.9 . . ?
C2 C13 Si1 113.6(2) . . ?
C2 C13 H13A 108.9 . . ?
C2 C13 H13B 108.9 . . ?
H13A C13 H13B 107.7 . . ?
Sc1 C1 H1A 104(2) . . ?
Sc1 C1 H1B 115(2) . . ?
C2 C1 Sc1 72.64(17) . . ?
C2 C1 H1A 124(2) . . ?
C2 C1 H1B 120(2) . . ?
H1A C1 H1B 112(3) . . ?
C6 C7 C10 111.0(3) . . ?
C6 C7 C8 107.8(3) . . ?
C6 C7 H7 115.7 . . ?
C10 C7 H7 115.7 . . ?
C8 C7 C10 87.7(3) . . ?
C8 C7 H7 115.7 . . ?
C20 C21 H21A 111.5 . . ?
C20 C21 H21B 111.5 . . ?
C20 C21 C22 101.6(3) . . ?
H21A C21 H21B 109.3 . . ?
C22 C21 H21A 111.5 . . ?
C22 C21 H21B 111.5 . . ?
Si2 C27 H27A 109.5 . . ?
Si2 C27 H27B 109.5 . . ?
Si2 C27 H27C 109.5 . . ?
H27A C27 H27B 109.5 . . ?
H27A C27 H27C 109.5 . . ?
H27B C27 H27C 109.5 . . ?
C23 C22 H22A 111.1 . . ?
C23 C22 H22B 111.1 . . ?
C21 C22 C23 103.4(3) . . ?
C21 C22 H22A 111.1 . . ?
C21 C22 H22B 111.1 . . ?
H22A C22 H22B 109.0 . . ?
C10 C11 H11A 109.5 . . ?
C10 C11 H11B 109.5 . . ?
C10 C11 H11C 109.5 . . ?
H11A C11 H11B 109.5 . . ?
H11A C11 H11C 109.5 . . ?
H11B C11 H11C 109.5 . . ?
Si1 C14 H14A 109.5 . . ?
Si1 C14 H14B 109.5 . . ?
Si1 C14 H14C 109.5 . . ?
H14A C14 H14B 109.5 . . ?
H14A C14 H14C 109.5 . . ?
H14B C14 H14C 109.5 . . ?
Si2 C26 H26A 109.5 . . ?
Si2 C26 H26B 109.5 . . ?
Si2 C26 H26C 109.5 . . ?
H26A C26 H26B 109.5 . . ?
H26A C26 H26C 109.5 . . ?
H26B C26 H26C 109.5 . . ?
Si1 C15 H15A 109.5 . . ?
Si1 C15 H15B 109.5 . . ?
Si1 C15 H15C 109.5 . . ?
H15A C15 H15B 109.5 . . ?
H15A C15 H15C 109.5 . . ?
H15B C15 H15C 109.5 . . ?

loop_
_geom_bond_atom_site_label_1
_geom_bond_atom_site_label_2
_geom_bond_distance
_geom_bond_site_symmetry_2
_geom_bond_publ_flag
Sc1 O1 2.1766(19) . ?
Sc1 N1 2.071(2) . ?
Sc1 C3 2.494(3) . ?
Sc1 C24 2.254(3) . ?
Sc1 C2 2.437(3) . ?
Sc1 C1 2.457(3) . ?
Si2 C24 1.848(3) . ?
Si2 C25 1.867(4) . ?
Si2 C27 1.889(4) . ?
Si2 C26 1.879(4) . ?
Si1 N1 1.722(2) . ?
Si1 C13 1.896(3) . ?
Si1 C14 1.868(5) . ?
Si1 C15 1.885(5) . ?
O1 C20 1.460(3) . ?
O1 C23 1.459(3) . ?
N1 C16 1.489(4) . ?
C20 H20A 0.9700 . ?
C20 H20B 0.9700 . ?
C20 C21 1.511(4) . ?
C16 C19 1.528(4) . ?
C16 C17 1.533(4) . ?
C16 C18 1.538(4) . ?
C19 H19A 0.9600 . ?
C19 H19B 0.9600 . ?
C19 H19C 0.9600 . ?
C3 H3 0.9800 . ?
C3 C4 1.454(4) . ?
C3 C2 1.400(4) . ?
C4 C9 1.523(4) . ?
C4 C5 1.356(4) . ?
C23 H23A 0.9700 . ?
C23 H23B 0.9700 . ?
C23 C22 1.515(4) . ?
C24 H24A 1.02(5) . ?
C24 H24B 0.98(5) . ?
C9 H9 0.9800 . ?
C9 C10 1.569(4) . ?
C9 C8 1.556(4) . ?
C5 H5 0.9300 . ?
C5 C6 1.519(4) . ?
C6 H6A 0.9700 . ?
C6 H6B 0.9700 . ?
C6 C7 1.513(6) . ?
C12 H12A 0.9600 . ?
C12 H12B 0.9600 . ?
C12 H12C 0.9600 . ?
C12 C10 1.528(5) . ?
C2 C13 1.507(4) . ?
C2 C1 1.393(5) . ?
C17 H17A 0.9600 . ?
C17 H17B 0.9600 . ?
C17 H17C 0.9600 . ?
C10 C7 1.561(5) . ?
C10 C11 1.523(5) . ?
C25 H25A 0.9600 . ?
C25 H25B 0.9600 . ?
C25 H25C 0.9600 . ?
C18 H18A 0.9600 . ?
C18 H18B 0.9600 . ?
C18 H18C 0.9600 . ?
C8 H8A 0.9700 . ?
C8 H8B 0.9700 . ?
C8 C7 1.544(5) . ?
C13 H13A 0.9700 . ?
C13 H13B 0.9700 . ?
C1 H1A 0.96(4) . ?
C1 H1B 0.92(4) . ?
C7 H7 0.9800 . ?
C21 H21A 0.9700 . ?
C21 H21B 0.9700 . ?
C21 C22 1.512(5) . ?
C27 H27A 0.9600 . ?
C27 H27B 0.9600 . ?
C27 H27C 0.9600 . ?
C22 H22A 0.9700 . ?
C22 H22B 0.9700 . ?
C11 H11A 0.9600 . ?
C11 H11B 0.9600 . ?
C11 H11C 0.9600 . ?
C14 H14A 0.9600 . ?
C14 H14B 0.9600 . ?
C14 H14C 0.9600 . ?
C26 H26A 0.9600 . ?
C26 H26B 0.9600 . ?
C26 H26C 0.9600 . ?
C15 H15A 0.9600 . ?
C15 H15B 0.9600 . ?
C15 H15C 0.9600 . ?

loop_
_geom_torsion_atom_site_label_1
_geom_torsion_atom_site_label_2
_geom_torsion_atom_site_label_3
_geom_torsion_atom_site_label_4
_geom_torsion
_geom_torsion_site_symmetry_1
_geom_torsion_site_symmetry_2
_geom_torsion_site_symmetry_3
_geom_torsion_site_symmetry_4
_geom_torsion_publ_flag
Sc1 O1 C20 C21 -151.8(2) . . . . ?
Sc1 O1 C23 C22 176.2(2) . . . . ?
Sc1 N1 C16 C19 9.5(3) . . . . ?
Sc1 N1 C16 C17 -108.5(3) . . . . ?
Sc1 N1 C16 C18 128.8(2) . . . . ?
Sc1 C3 C4 C9 124.9(2) . . . . ?
Sc1 C3 C4 C5 -55.5(3) . . . . ?
Sc1 C3 C2 C13 -103.4(2) . . . . ?
Sc1 C3 C2 C1 59.5(3) . . . . ?
Sc1 C2 C13 Si1 23.5(3) . . . . ?
Si1 N1 C16 C19 -163.6(2) . . . . ?
Si1 N1 C16 C17 78.4(3) . . . . ?
Si1 N1 C16 C18 -44.3(3) . . . . ?
O1 C20 C21 C22 -36.3(3) . . . . ?
O1 C23 C22 C21 -27.9(4) . . . . ?
N1 Si1 C13 C2 -32.6(3) . . . . ?
C20 O1 C23 C22 5.2(3) . . . . ?
C20 C21 C22 C23 39.3(4) . . . . ?
C3 C4 C9 C10 129.7(3) . . . . ?
C3 C4 C9 C8 -136.5(3) . . . . ?
C3 C4 C5 C6 -176.1(3) . . . . ?
C3 C2 C13 Si1 106.3(3) . . . . ?
C3 C2 C1 Sc1 -60.2(3) . . . . ?
C4 C3 C2 Sc1 -77.1(3) . . . . ?
C4 C3 C2 C13 179.5(3) . . . . ?
C4 C3 C2 C1 -17.6(5) . . . . ?
C4 C9 C10 C12 -39.0(4) . . . . ?
C4 C9 C10 C7 81.1(3) . . . . ?
C4 C9 C10 C11 -166.9(3) . . . . ?
C4 C9 C8 C7 -81.7(3) . . . . ?
C4 C5 C6 C7 -2.0(4) . . . . ?
C23 O1 C20 C21 19.7(3) . . . . ?
C9 C4 C5 C6 3.5(4) . . . . ?
C9 C10 C7 C6 -79.8(3) . . . . ?
C9 C10 C7 C8 28.4(2) . . . . ?
C9 C8 C7 C6 82.7(3) . . . . ?
C9 C8 C7 C10 -28.6(2) . . . . ?
C5 C4 C9 C10 -50.0(4) . . . . ?
C5 C4 C9 C8 43.9(3) . . . . ?
C5 C6 C7 C10 47.2(4) . . . . ?
C5 C6 C7 C8 -47.3(4) . . . . ?
C12 C10 C7 C6 39.9(4) . . . . ?
C12 C10 C7 C8 148.1(3) . . . . ?
C2 C3 C4 C9 -167.6(3) . . . . ?
C2 C3 C4 C5 12.0(5) . . . . ?
C10 C9 C8 C7 28.5(3) . . . . ?
C25 Si2 C24 Sc1 -58.6(2) . . . . ?
C8 C9 C10 C12 -148.3(3) . . . . ?
C8 C9 C10 C7 -28.2(3) . . . . ?
C8 C9 C10 C11 83.8(3) . . . . ?
C13 Si1 N1 Sc1 24.77(19) . . . . ?
C13 Si1 N1 C16 -161.3(2) . . . . ?
C13 C2 C1 Sc1 102.5(2) . . . . ?
C1 C2 C13 Si1 -57.7(3) . . . . ?
C27 Si2 C24 Sc1 -179.67(17) . . . . ?
C11 C10 C7 C6 168.8(3) . . . . ?
C11 C10 C7 C8 -83.0(3) . . . . ?
C14 Si1 N1 Sc1 141.5(2) . . . . ?
C14 Si1 N1 C16 -44.6(3) . . . . ?
C14 Si1 C13 C2 -157.1(3) . . . . ?
C26 Si2 C24 Sc1 60.5(2) . . . . ?
C15 Si1 N1 Sc1 -94.2(2) . . . . ?
C15 Si1 N1 C16 79.7(3) . . . . ?
C15 Si1 C13 C2 90.7(3) . . . . ?

loop_
_exptl_oxdiff_crystal_face_indexfrac_h
_exptl_oxdiff_crystal_face_indexfrac_k
_exptl_oxdiff_crystal_face_indexfrac_l
_exptl_oxdiff_crystal_face_x
_exptl_oxdiff_crystal_face_y
_exptl_oxdiff_crystal_face_z
2.2202 -7.8179 3.6079 0.2301 0.9604 0.1573
-4.1241 -4.1983 9.0218 0.1215 0.5113 -0.8508
-4.2018 -3.2469 -9.9547 -0.9536 0.2285 -0.1959
5.9946 0.4190 -6.2405 0.1103 -0.0273 0.9935
-3.0896 1.7381 12.6972 0.5229 -0.1245 -0.8432
4.2890 -1.0802 -11.0834 -0.3261 0.0790 0.9420
3.4870 3.2989 11.1936 0.9707 -0.2325 0.0601
-0.0222 7.4989 7.1544 0.5490 -0.7975 -0.2502
-5.2491 -5.0692 2.2720 -0.3678 0.5356 -0.7602
-2.9100 1.1015 -13.1387 -0.9552 -0.2836 0.0845
1.1088 -1.0428 14.4483 0.8931 0.2655 -0.3631
3.3602 -5.8183 7.8961 0.6008 0.7841 0.1553
-3.2420 5.8367 -8.0985 -0.6030 -0.7866 -0.1329
-5.7706 4.1707 -1.2171 -0.4341 -0.5652 -0.7015
